data_4309751
loop_
_publ_author_name
'Geraldine McGowan'
'Simon Parsons'
'Peter J. Sadler'

_publ_section_title
;
Contrasting Chemistry of cis- and trans-Platinum(II) Diamine Anticancer
Compounds: Hydrolysis Studies of Picoline Complexes
;
_journal_name_full 'Inorganic Chemistry'
_journal_page_first 7459
_journal_page_last 7467
_journal_paper_doi 10.1021/ic050763t
_journal_volume 44
_journal_year 2005
_chemical_formula_moiety '[Pt(3-Me-Pyr)(NH3)Cl2]'
_chemical_formula_sum 'C6 H10 Cl2 N2 Pt'
_chemical_formula_weight 376.15
_chemical_name_systematic
; 
 ? 
;
_space_group_IT_number 14
_symmetry_cell_setting monoclinic
_symmetry_space_group_name_Hall '-P 2ybc'
_symmetry_space_group_name_H-M 'P 1 21/c 1'
_atom_sites_solution_hydrogens mixed
_atom_sites_solution_primary Patterson
_atom_sites_solution_secondary difmap
_audit_creation_method SHELXL-97
_cell_angle_alpha 90.00
_cell_angle_beta 93.506(2)
_cell_angle_gamma 90.00
_cell_formula_units_Z 8
_cell_length_a 8.5867(2)
_cell_length_b 22.8583(7)
_cell_length_c 9.8514(3)
_cell_measurement_reflns_used 7138
_cell_measurement_temperature 150(2)
_cell_measurement_theta_max 28.5
_cell_measurement_theta_min 2
_cell_volume 1929.99(9)
_computing_structure_refinement 'SHELXL-97 (Sheldrick, 1997)'
_computing_structure_solution 'SHELXS-97 (Sheldrick, 1990)'
_diffrn_ambient_temperature 150(2)
_diffrn_measured_fraction_theta_full 0.924
_diffrn_measured_fraction_theta_max 0.924
_diffrn_measurement_device_type 'Bruker Smart Apex CCD'
_diffrn_measurement_method omega
_diffrn_radiation_monochromator graphite
_diffrn_radiation_source 'fine-focus sealed tube'
_diffrn_radiation_type MoK\a
_diffrn_radiation_wavelength 0.71073
_diffrn_reflns_av_R_equivalents 0.0428
_diffrn_reflns_av_sigmaI/netI 0.0439
_diffrn_reflns_limit_h_max 11
_diffrn_reflns_limit_h_min -11
_diffrn_reflns_limit_k_max 25
_diffrn_reflns_limit_k_min -30
_diffrn_reflns_limit_l_max 13
_diffrn_reflns_limit_l_min -13
_diffrn_reflns_number 13928
_diffrn_reflns_theta_full 28.62
_diffrn_reflns_theta_max 28.62
_diffrn_reflns_theta_min 1.78
_exptl_absorpt_coefficient_mu 15.034
_exptl_absorpt_correction_T_max 1
_exptl_absorpt_correction_T_min 0.401
_exptl_absorpt_correction_type 'Multiscan + Spherical'
_exptl_absorpt_process_details
;
Sadabs + absorb (WinGX)
Spherical correction details:
_exptl_absorpt_correction_type   sphere
_exptl_absorpt_process_details
Interpolation using  Int.Tab. Vol. C (1992) p. 523,Tab. 6.3.3.3
for values of muR in the range 0-2.5, and Int.Tab. Vol.II (1959)
p.302; Table 5.3.6 B for muR in the range 2.6-10.0.
The interpolation procedure of C.W.Dwiggins Jr (Acta Cryst.(1975)
A31,146-148) is used with some modification.
_exptl_absorpt_correction_T_min  0.0520
_exptl_absorpt_correction_T_max  0.0773
_exptl_absorpt_correction_T_ave  0.0649
_exptl_absorpt_coefficient_mu    15.034
_exptl_crystal_size_rad          0.1500
;
_exptl_crystal_colour yellow
_exptl_crystal_density_diffrn 2.589
_exptl_crystal_density_method 'not measured'
_exptl_crystal_description block
_exptl_crystal_F_000 1376
_exptl_crystal_size_max 0.70
_exptl_crystal_size_mid 0.25
_exptl_crystal_size_min 0.25
_refine_diff_density_max 2.313
_refine_diff_density_min -2.220
_refine_diff_density_rms 0.232
_refine_ls_extinction_method none
_refine_ls_goodness_of_fit_ref 1.149
_refine_ls_hydrogen_treatment 'riding/rotating group'
_refine_ls_matrix_type full
_refine_ls_number_parameters 203
_refine_ls_number_reflns 4576
_refine_ls_number_restraints 0
_refine_ls_restrained_S_all 1.149
_refine_ls_R_factor_all 0.0464
_refine_ls_R_factor_gt 0.0386
_refine_ls_shift/su_max 0.000
_refine_ls_shift/su_mean 0.000
_refine_ls_structure_factor_coef Fsqd
_refine_ls_weighting_details 'calc w=1/[\s^2^(Fo^2^)+(0.0268P)^2^+11.6275P] where P=(Fo^2^+2Fc^2^)/3'
_refine_ls_weighting_scheme calc
_refine_ls_wR_factor_gt 0.0835
_refine_ls_wR_factor_ref 0.0865
_reflns_number_gt 4034
_reflns_number_total 4576
_reflns_threshold_expression >2sigma(I)
_cod_data_source_file ic050763tsi20050513_060137.cif
_cod_data_source_block gmpjs2
_cod_depositor_comments
;
The following automatic conversions were performed:
'_symmetry_cell_setting' value 'Monoclinic' changed to 'monoclinic'
according to '/home/saulius/struct/CIF-dictionaries/cif_core.dic'
dictionary named 'cif_core.dic' version 2.4.1 from 2010-06-29.

Automatic conversion script
Id: cif_fix_enum 1527 2010-12-29 10:47:43Z saulius 

The following automatic conversions were performed:

'_atom_sites_solution_hydrogens' value 'geom/difmap' was changed to
'mixed'.

Automatic conversion script
Id: cif_fix_values 6452 2018-10-05 10:23:21Z andrius 
;
_cod_database_code 4309751

loop_
_symmetry_equiv_pos_as_xyz
'x, y, z'
'-x, y+1/2, -z+1/2'
'-x, -y, -z'
'x, -y-1/2, z-1/2'

loop_
_atom_site_label
_atom_site_type_symbol
_atom_site_fract_x
_atom_site_fract_y
_atom_site_fract_z
_atom_site_U_iso_or_equiv
_atom_site_adp_type
_atom_site_occupancy
_atom_site_symmetry_multiplicity
_atom_site_calc_flag
_atom_site_refinement_flags
_atom_site_disorder_assembly
_atom_site_disorder_group
Pt1 Pt 0.02256(3) 0.010003(12) 0.21780(3) 0.01992(9) Uani 1 1 d . . .
Cl1 Cl -0.2449(2) 0.01277(8) 0.1987(2) 0.0277(4) Uani 1 1 d . . .
Cl2 Cl 0.2895(3) 0.00457(9) 0.2324(2) 0.0363(5) Uani 1 1 d . . .
N1 N 0.0128(8) -0.0658(3) 0.1070(7) 0.0251(14) Uani 1 1 d . . .
H1A H -0.0738 -0.0864 0.1265 0.038 Uiso 1 1 calc R . .
H1B H 0.0994 -0.0876 0.1286 0.038 Uiso 1 1 calc R . .
H1C H 0.0083 -0.0571 0.0167 0.038 Uiso 1 1 calc R . .
N11 N 0.0283(8) 0.0870(3) 0.3176(7) 0.0235(13) Uani 1 1 d . . .
C21 C -0.0432(10) 0.0958(3) 0.4316(8) 0.0257(17) Uani 1 1 d . . .
H21 H -0.0916 0.0630 0.4709 0.031 Uiso 1 1 calc R . .
C31 C -0.0526(9) 0.1487(4) 0.4971(8) 0.0270(17) Uani 1 1 d . . .
C41 C 0.0202(10) 0.1958(4) 0.4366(8) 0.0279(17) Uani 1 1 d . . .
H41 H 0.0170 0.2335 0.4767 0.033 Uiso 1 1 calc R . .
C51 C 0.0974(10) 0.1877(3) 0.3178(8) 0.0296(18) Uani 1 1 d . . .
H51 H 0.1482 0.2195 0.2770 0.036 Uiso 1 1 calc R . .
C61 C 0.0988(10) 0.1323(3) 0.2599(8) 0.0255(17) Uani 1 1 d . . .
H61 H 0.1503 0.1264 0.1783 0.031 Uiso 1 1 calc R . .
C71 C -0.1352(11) 0.1571(4) 0.6236(8) 0.034(2) Uani 1 1 d . . .
H71A H -0.1710 0.1191 0.6558 0.051 Uiso 1 1 calc R . .
H71B H -0.2252 0.1828 0.6051 0.051 Uiso 1 1 calc R . .
H71C H -0.0640 0.1748 0.6934 0.051 Uiso 1 1 calc R . .
Pt2 Pt -0.49543(3) 0.174482(11) -0.04586(3) 0.01965(9) Uani 1 1 d . . .
Cl3 Cl -0.7623(2) 0.17447(8) -0.0731(2) 0.0304(4) Uani 1 1 d . . .
Cl4 Cl -0.2292(2) 0.17338(8) -0.0143(2) 0.0281(4) Uani 1 1 d . . .
N2 N -0.5021(8) 0.0860(3) -0.0184(7) 0.0277(15) Uani 1 1 d . . .
H2A H -0.4032 0.0721 -0.0033 0.042 Uiso 1 1 calc R . .
H2B H -0.5475 0.0688 -0.0942 0.042 Uiso 1 1 calc R . .
H2C H -0.5584 0.0776 0.0544 0.042 Uiso 1 1 calc R . .
N12 N -0.4885(7) 0.2616(3) -0.0719(6) 0.0192(12) Uani 1 1 d . . .
C22 C -0.5624(9) 0.2979(3) 0.0108(8) 0.0229(15) Uani 1 1 d . . .
H22 H -0.6220 0.2815 0.0794 0.028 Uiso 1 1 calc R . .
C32 C -0.5545(9) 0.3590(3) -0.0008(8) 0.0252(16) Uani 1 1 d . . .
C42 C -0.4658(10) 0.3816(3) -0.1011(9) 0.0276(17) Uani 1 1 d . . .
H42 H -0.4564 0.4227 -0.1111 0.033 Uiso 1 1 calc R . .
C52 C -0.3904(10) 0.3442(4) -0.1876(8) 0.0267(17) Uani 1 1 d . . .
H52 H -0.3313 0.3595 -0.2579 0.032 Uiso 1 1 calc R . .
C62 C -0.4031(9) 0.2844(3) -0.1692(8) 0.0225(15) Uani 1 1 d . . .
H62 H -0.3502 0.2588 -0.2268 0.027 Uiso 1 1 calc R . .
C72 C -0.6348(11) 0.3984(3) 0.0938(8) 0.0308(19) Uani 1 1 d . . .
H72A H -0.5566 0.4201 0.1502 0.046 Uiso 1 1 calc R . .
H72B H -0.6988 0.3750 0.1522 0.046 Uiso 1 1 calc R . .
H72C H -0.7015 0.4260 0.0409 0.046 Uiso 1 1 calc R . .

loop_
_atom_site_aniso_label
_atom_site_aniso_U_11
_atom_site_aniso_U_22
_atom_site_aniso_U_33
_atom_site_aniso_U_23
_atom_site_aniso_U_13
_atom_site_aniso_U_12
Pt1 0.02840(17) 0.01039(14) 0.02087(15) -0.00201(10) 0.00062(11) -0.00094(10)
Cl1 0.0315(10) 0.0152(9) 0.0359(10) -0.0017(7) -0.0012(8) 0.0003(7)
Cl2 0.0297(11) 0.0263(11) 0.0527(13) -0.0156(9) 0.0021(9) -0.0022(8)
N1 0.032(4) 0.015(3) 0.027(4) -0.005(3) -0.003(3) 0.000(3)
N11 0.028(3) 0.020(3) 0.023(3) -0.003(3) 0.001(3) 0.001(3)
C21 0.038(5) 0.017(4) 0.022(4) -0.001(3) -0.001(3) -0.002(3)
C31 0.027(4) 0.028(4) 0.026(4) -0.003(3) -0.005(3) 0.002(3)
C41 0.036(5) 0.016(4) 0.032(4) -0.004(3) 0.002(3) 0.000(3)
C51 0.045(5) 0.012(4) 0.031(4) -0.003(3) -0.003(4) -0.005(3)
C61 0.037(5) 0.019(4) 0.020(4) -0.002(3) -0.001(3) -0.007(3)
C71 0.042(5) 0.036(5) 0.024(4) -0.007(4) -0.003(4) 0.006(4)
Pt2 0.02700(17) 0.00929(14) 0.02260(15) -0.00064(10) 0.00100(11) 0.00027(10)
Cl3 0.0292(10) 0.0141(9) 0.0476(12) 0.0020(8) 0.0008(8) 0.0002(7)
Cl4 0.0318(10) 0.0169(9) 0.0358(11) -0.0006(7) 0.0034(8) 0.0005(7)
N2 0.036(4) 0.004(3) 0.042(4) 0.001(3) -0.001(3) 0.002(2)
N12 0.029(3) 0.010(3) 0.018(3) -0.001(2) -0.001(2) 0.001(2)
C22 0.020(4) 0.018(4) 0.030(4) 0.002(3) -0.002(3) 0.000(3)
C32 0.030(4) 0.017(4) 0.029(4) -0.009(3) 0.003(3) -0.001(3)
C42 0.035(5) 0.010(4) 0.037(5) 0.006(3) -0.003(4) -0.004(3)
C52 0.037(5) 0.025(4) 0.018(4) 0.006(3) -0.003(3) 0.002(3)
C62 0.027(4) 0.016(4) 0.025(4) 0.003(3) -0.001(3) 0.004(3)
C72 0.047(5) 0.015(4) 0.031(4) -0.009(3) 0.009(4) 0.002(3)

loop_
_atom_type_symbol
_atom_type_description
_atom_type_scat_dispersion_real
_atom_type_scat_dispersion_imag
_atom_type_scat_source
C C 0.0033 0.0016 'International Tables Vol C Tables 4.2.6.8 and 6.1.1.4'
H H 0.0000 0.0000 'International Tables Vol C Tables 4.2.6.8 and 6.1.1.4'
N N 0.0061 0.0033 'International Tables Vol C Tables 4.2.6.8 and 6.1.1.4'
Cl Cl 0.1484 0.1585 'International Tables Vol C Tables 4.2.6.8 and 6.1.1.4'
Pt Pt -1.7033 8.3905 'International Tables Vol C Tables 4.2.6.8 and 6.1.1.4'

loop_
_geom_angle_atom_site_label_1
_geom_angle_atom_site_label_2
_geom_angle_atom_site_label_3
_geom_angle
_geom_angle_site_symmetry_1
_geom_angle_site_symmetry_3
_geom_angle_publ_flag
N11 Pt1 N1 176.9(3) . . ?
N11 Pt1 Cl2 91.26(19) . . ?
N1 Pt1 Cl2 89.8(2) . . ?
N11 Pt1 Cl1 90.61(19) . . ?
N1 Pt1 Cl1 88.35(19) . . ?
Cl2 Pt1 Cl1 178.12(7) . . ?
C21 N11 C61 119.0(7) . . ?
C21 N11 Pt1 123.1(5) . . ?
C61 N11 Pt1 117.7(5) . . ?
N11 C21 C31 125.0(8) . . ?
C21 C31 C41 115.9(8) . . ?
C21 C31 C71 123.5(8) . . ?
C41 C31 C71 120.6(8) . . ?
C51 C41 C31 120.3(8) . . ?
C61 C51 C41 118.9(8) . . ?
N11 C61 C51 120.9(7) . . ?
N12 Pt2 N2 179.7(3) . . ?
N12 Pt2 Cl4 89.49(18) . . ?
N2 Pt2 Cl4 90.39(19) . . ?
N12 Pt2 Cl3 91.29(18) . . ?
N2 Pt2 Cl3 88.83(19) . . ?
Cl4 Pt2 Cl3 178.75(7) . . ?
C62 N12 C22 119.2(6) . . ?
C62 N12 Pt2 119.7(5) . . ?
C22 N12 Pt2 121.0(5) . . ?
N12 C22 C32 122.5(7) . . ?
C42 C32 C22 117.4(7) . . ?
C42 C32 C72 121.0(7) . . ?
C22 C32 C72 121.5(7) . . ?
C32 C42 C52 120.3(7) . . ?
C62 C52 C42 118.8(7) . . ?
N12 C62 C52 121.7(7) . . ?

loop_
_geom_bond_atom_site_label_1
_geom_bond_atom_site_label_2
_geom_bond_distance
_geom_bond_site_symmetry_2
_geom_bond_publ_flag
Pt1 N11 2.014(6) . ?
Pt1 N1 2.047(6) . ?
Pt1 Cl2 2.292(2) . ?
Pt1 Cl1 2.293(2) . ?
N11 C21 1.328(10) . ?
N11 C61 1.343(10) . ?
C21 C31 1.376(11) . ?
C31 C41 1.396(12) . ?
C31 C71 1.483(11) . ?
C41 C51 1.392(12) . ?
C51 C61 1.389(10) . ?
Pt2 N12 2.009(6) . ?
Pt2 N2 2.042(6) . ?
Pt2 Cl4 2.288(2) . ?
Pt2 Cl3 2.291(2) . ?
N12 C62 1.347(9) . ?
N12 C22 1.348(9) . ?
C22 C32 1.402(11) . ?
C32 C42 1.383(11) . ?
C32 C72 1.495(10) . ?
C42 C52 1.393(11) . ?
C52 C62 1.384(11) . ?
